data_1505579
loop_
_publ_author_name
'K\"onig, Christian M'
'Harms, Klaus'
'Koert, Ulrich'

_publ_section_title
;
 Stereoselective synthesis of methyl 7-dihydro-trioxacarcinoside B.
;
_journal_issue 23
_journal_name_full 'Organic letters'
_journal_page_first 4777
_journal_page_last 4779
_journal_paper_doi 10.1021/ol702078t
_journal_volume 9
_journal_year 2007
_chemical_absolute_configuration rm
_chemical_compound_source 'synthesis as described'
_chemical_formula_moiety 'C23 H22 N4 O15'
_chemical_formula_sum 'C23 H22 N4 O15'
_chemical_formula_weight 594.45
_chemical_name_systematic
;
 ?
;
_space_group_IT_number 154
_symmetry_cell_setting trigonal
_symmetry_Int_Tables_number 154
_symmetry_space_group_name_Hall 'P 32 2"'
_symmetry_space_group_name_H-M 'P 32 2 1'
_atom_sites_solution_hydrogens 'geom, OH difmap'
_atom_sites_solution_primary direct
_atom_sites_solution_secondary difmap
_audit_creation_date 2007-08-16T13:33:27-00:00
_audit_creation_method 'WinGX routine CIF_UPDATE'
_cell_angle_alpha 90
_cell_angle_beta 90
_cell_angle_gamma 120
_cell_formula_units_Z 6
_cell_length_a 12.3183(7)
_cell_length_b 12.3183(7)
_cell_length_c 29.975(2)
_cell_measurement_reflns_used 6392
_cell_measurement_temperature 153(2)
_cell_measurement_theta_max 24
_cell_measurement_theta_min 1.9
_cell_measurement_wavelength 0.71073
_cell_volume 3939.0(4)
_computing_cell_refinement 'STOE X-AREA'
_computing_data_collection 'STOE X-AREA'
_computing_data_reduction 'STOE X-AREA'
_computing_molecular_graphics 'DIAMOND 3.1'
_computing_publication_material 'WinGX publication routines (Farrugia, 1999)'
_computing_structure_refinement 'SHELXL-97 (Sheldrick, 1997)'
_computing_structure_solution 'SIR2004 (Giacovazzo et al, 2004)'
_diffrn_ambient_temperature 153(2)
_diffrn_measured_fraction_theta_full 0.999
_diffrn_measured_fraction_theta_max 0.999
_diffrn_radiation_monochromator graphite
_diffrn_radiation_probe x-ray
_diffrn_radiation_type MoK\a
_diffrn_radiation_wavelength 0.71073
_diffrn_reflns_av_R_equivalents 0.0799
_diffrn_reflns_av_unetI/netI 0.0757
_diffrn_reflns_limit_h_max 14
_diffrn_reflns_limit_h_min -9
_diffrn_reflns_limit_k_max 11
_diffrn_reflns_limit_k_min -14
_diffrn_reflns_limit_l_max 35
_diffrn_reflns_limit_l_min -33
_diffrn_reflns_number 11756
_diffrn_reflns_theta_full 24.98
_diffrn_reflns_theta_max 24.98
_diffrn_reflns_theta_min 1.91
_exptl_absorpt_coefficient_mu 0.129
_exptl_absorpt_correction_T_max 1.0006
_exptl_absorpt_correction_T_min 0.9572
_exptl_absorpt_correction_type multi-scan
_exptl_absorpt_process_details
;
 ?
;
_exptl_crystal_colour colourless
_exptl_crystal_density_diffrn 1.504
_exptl_crystal_density_method 'not measured'
_exptl_crystal_description prism
_exptl_crystal_F_000 1848
_exptl_crystal_size_max 0.22
_exptl_crystal_size_mid 0.2
_exptl_crystal_size_min 0.02
_refine_diff_density_max 0.154
_refine_diff_density_min -0.153
_refine_diff_density_rms 0.035
_refine_ls_abs_structure_details 'Flack H D (1983), Acta Cryst. A39, 876-881'
_refine_ls_abs_structure_Flack -2.2(15)
_refine_ls_extinction_coef 0.00161(16)
_refine_ls_extinction_expression Fc^*^=kFc[1+0.001xFc^2^\l^3^/sin(2\q)]^-1/4^
_refine_ls_extinction_method SHELXL
_refine_ls_goodness_of_fit_ref 0.874
_refine_ls_hydrogen_treatment 'constr., OH ref'
_refine_ls_matrix_type full
_refine_ls_number_parameters 387
_refine_ls_number_reflns 2660
_refine_ls_number_restraints 0
_refine_ls_restrained_S_all 0.874
_refine_ls_R_factor_all 0.0851
_refine_ls_R_factor_gt 0.0379
_refine_ls_shift/su_max 0
_refine_ls_shift/su_mean 0
_refine_ls_structure_factor_coef Fsqd
_refine_ls_weighting_details 'calc w=1/[\s^2^(Fo^2^)+(0.0149P)^2^+0.0000P] where P=(Fo^2^+2Fc^2^)/3'
_refine_ls_weighting_scheme calc
_refine_ls_wR_factor_gt 0.0507
_refine_ls_wR_factor_ref 0.0595
_reflns_number_gt 1558
_reflns_number_total 2660
_reflns_threshold_expression >2sigma(I)
_cod_data_source_file ol702078t-file003.cif
_cod_data_source_block ck606
_cod_original_cell_volume 3939.1(4)
_cod_database_code 1505579

loop_
_symmetry_equiv_pos_as_xyz
'x, y, z'
'-y, x-y, z+2/3'
'-x+y, -x, z+1/3'
'x-y, -y, -z+1/3'
'-x, -x+y, -z+2/3'
'y, x, -z'

loop_
_atom_site_label
_atom_site_type_symbol
_atom_site_fract_x
_atom_site_fract_y
_atom_site_fract_z
_atom_site_U_iso_or_equiv
_atom_site_adp_type
_atom_site_occupancy
_atom_site_symmetry_multiplicity
_atom_site_calc_flag
_atom_site_refinement_flags
C1 C 0.0068(4) 0.4996(4) 0.22391(13) 0.0463(11) Uani 1 1 d .
H1 H 0.0172 0.561 0.2477 0.056 Uiso 1 1 calc R
C2 C 0.1019(4) 0.5637(4) 0.18760(12) 0.0447(11) Uani 1 1 d .
H2A H 0.0903 0.6303 0.1738 0.054 Uiso 1 1 calc R
H2B H 0.0907 0.5024 0.1641 0.054 Uiso 1 1 calc R
C3 C 0.2336(4) 0.6210(4) 0.20738(12) 0.0438(12) Uani 1 1 d .
H3 H 0.2981 0.6583 0.1833 0.053 Uiso 1 1 calc R
C4 C 0.2514(4) 0.5260(4) 0.23408(13) 0.0415(11) Uani 1 1 d .
C5 C 0.1404(4) 0.4513(4) 0.26580(13) 0.0459(12) Uani 1 1 d .
H5 H 0.1424 0.5092 0.2896 0.055 Uiso 1 1 calc R
C6 C 0.3753(4) 0.5796(4) 0.26011(12) 0.0449(11) Uani 1 1 d .
H6 H 0.3923 0.51 0.2667 0.054 Uiso 1 1 calc R
C7 C 0.3905(4) 0.6527(4) 0.30339(13) 0.0551(13) Uani 1 1 d .
H7A H 0.473 0.6789 0.3164 0.083 Uiso 1 1 calc R
H7B H 0.3249 0.599 0.3246 0.083 Uiso 1 1 calc R
H7C H 0.3836 0.7269 0.2968 0.083 Uiso 1 1 calc R
C8 C 0.1404(4) 0.3400(4) 0.28822(14) 0.0588(14) Uani 1 1 d .
H8A H 0.0604 0.2889 0.3036 0.088 Uiso 1 1 calc R
H8B H 0.2092 0.3706 0.3098 0.088 Uiso 1 1 calc R
H8C H 0.1516 0.289 0.2656 0.088 Uiso 1 1 calc R
C9 C -0.2100(5) 0.4037(5) 0.24043(14) 0.0672(15) Uani 1 1 d .
H9A H -0.2013 0.3466 0.261 0.101 Uiso 1 1 calc R
H9B H -0.2933 0.3603 0.2267 0.101 Uiso 1 1 calc R
H9C H -0.1997 0.4769 0.2569 0.101 Uiso 1 1 calc R
C10 C 0.3098(4) 0.8369(4) 0.22392(14) 0.0460(11) Uani 1 1 d .
C11 C 0.3000(4) 0.9234(4) 0.25631(13) 0.0420(11) Uani 1 1 d .
C12 C 0.3654(4) 1.0512(4) 0.24823(13) 0.0425(11) Uani 1 1 d .
H12 H 0.4186 1.0844 0.2229 0.051 Uiso 1 1 calc R
C13 C 0.3516(4) 1.1286(4) 0.27762(14) 0.0445(11) Uani 1 1 d .
C14 C 0.2724(4) 1.0850(4) 0.31479(13) 0.0451(12) Uani 1 1 d .
H14 H 0.2621 1.1403 0.3341 0.054 Uiso 1 1 calc R
C15 C 0.2107(4) 0.9585(4) 0.32178(13) 0.0443(11) Uani 1 1 d .
C16 C 0.2215(4) 0.8752(4) 0.29368(13) 0.0479(12) Uani 1 1 d .
H16 H 0.1768 0.7877 0.2995 0.057 Uiso 1 1 calc R
C17 C 0.5862(4) 0.6844(4) 0.23211(14) 0.0470(12) Uani 1 1 d .
C18 C 0.6701(4) 0.7614(4) 0.19508(13) 0.0435(11) Uani 1 1 d .
C19 C 0.7860(4) 0.7693(4) 0.19166(13) 0.0486(12) Uani 1 1 d .
H19 H 0.812 0.7302 0.2131 0.058 Uiso 1 1 calc R
C20 C 0.8633(4) 0.8357(4) 0.15612(15) 0.0492(12) Uani 1 1 d .
C21 C 0.8300(5) 0.8932(4) 0.12376(14) 0.0519(12) Uani 1 1 d .
H21 H 0.8841 0.9378 0.0996 0.062 Uiso 1 1 calc R
C22 C 0.7132(5) 0.8821(4) 0.12855(14) 0.0464(12) Uani 1 1 d .
C23 C 0.6314(4) 0.8171(4) 0.16358(13) 0.0457(12) Uani 1 1 d .
H23 H 0.5518 0.8113 0.1657 0.055 Uiso 1 1 calc R
O1 O -0.1141(3) 0.4444(3) 0.20573(9) 0.0517(8) Uani 1 1 d .
O3 O 0.2466(3) 0.7180(3) 0.23846(8) 0.0440(7) Uani 1 1 d .
O4 O 0.2486(3) 0.4368(3) 0.20261(10) 0.0461(9) Uani 1 1 d .
O5 O 0.0224(3) 0.4006(3) 0.24228(8) 0.0465(7) Uani 1 1 d .
O6 O 0.4698(3) 0.6663(3) 0.22786(8) 0.0436(7) Uani 1 1 d .
O10 O 0.3674(3) 0.8698(3) 0.18914(9) 0.0585(9) Uani 1 1 d .
O11 O 0.4890(3) 1.3042(3) 0.23728(10) 0.0638(9) Uani 1 1 d .
O12 O 0.4102(3) 1.3325(3) 0.29741(11) 0.0695(10) Uani 1 1 d .
O17 O 0.6211(3) 0.6424(3) 0.26183(9) 0.0552(8) Uani 1 1 d .
O21 O 0.0947(3) 0.9746(3) 0.37937(10) 0.0633(9) Uani 1 1 d .
O22 O 0.0954(3) 0.7994(3) 0.37284(10) 0.0650(10) Uani 1 1 d .
O31 O 1.0169(3) 0.7950(3) 0.18276(11) 0.0690(10) Uani 1 1 d .
O32 O 1.0519(3) 0.8987(4) 0.12045(12) 0.0857(12) Uani 1 1 d .
O41 O 0.7433(4) 0.9968(4) 0.06421(11) 0.1017(14) Uani 1 1 d .
O42 O 0.5699(4) 0.9293(4) 0.09758(12) 0.0934(14) Uani 1 1 d .
N1 N 0.4215(4) 1.2647(4) 0.27020(13) 0.0512(10) Uani 1 1 d .
N2 N 0.1271(4) 0.9061(4) 0.36064(12) 0.0546(10) Uani 1 1 d .
N3 N 0.9866(4) 0.8429(4) 0.15284(15) 0.0632(12) Uani 1 1 d .
N4 N 0.6718(5) 0.9408(4) 0.09415(13) 0.0619(12) Uani 1 1 d .
H4 H 0.306(3) 0.479(4) 0.1880(10) 0.022(12) Uiso 1 1 d .

loop_
_atom_site_aniso_label
_atom_site_aniso_U_11
_atom_site_aniso_U_22
_atom_site_aniso_U_33
_atom_site_aniso_U_23
_atom_site_aniso_U_13
_atom_site_aniso_U_12
C1 0.037(3) 0.041(3) 0.056(3) -0.002(2) 0.000(2) 0.016(3)
C2 0.040(3) 0.040(3) 0.051(2) -0.003(2) -0.001(2) 0.017(2)
C3 0.048(3) 0.032(3) 0.052(3) -0.003(2) 0.004(2) 0.020(3)
C4 0.041(3) 0.030(3) 0.049(2) -0.003(2) 0.005(2) 0.015(2)
C5 0.032(3) 0.047(3) 0.052(2) -0.002(2) -0.002(2) 0.014(2)
C6 0.029(3) 0.043(3) 0.053(3) 0.008(2) 0.007(2) 0.010(2)
C7 0.041(3) 0.060(4) 0.051(3) -0.009(2) -0.005(2) 0.015(3)
C8 0.045(3) 0.050(3) 0.071(3) 0.014(3) 0.006(2) 0.016(3)
C9 0.038(3) 0.083(4) 0.079(3) -0.002(3) 0.006(3) 0.028(3)
C10 0.043(3) 0.032(3) 0.058(3) -0.003(2) -0.003(2) 0.015(2)
C11 0.040(3) 0.035(3) 0.051(2) 0.000(2) 0.000(2) 0.019(2)
C12 0.035(3) 0.040(3) 0.053(3) 0.002(2) 0.000(2) 0.019(2)
C13 0.034(3) 0.038(3) 0.061(3) 0.004(2) -0.003(2) 0.018(2)
C14 0.039(3) 0.044(3) 0.055(3) -0.003(2) -0.004(2) 0.022(3)
C15 0.037(3) 0.041(3) 0.053(3) 0.003(2) 0.004(2) 0.018(3)
C16 0.045(3) 0.040(3) 0.055(3) -0.002(2) -0.005(2) 0.020(3)
C17 0.042(3) 0.036(3) 0.055(3) -0.004(2) 0.000(2) 0.013(3)
C18 0.036(3) 0.035(3) 0.057(3) -0.004(2) 0.001(2) 0.016(2)
C19 0.041(3) 0.035(3) 0.063(3) -0.007(2) 0.000(2) 0.014(2)
C20 0.036(3) 0.035(3) 0.072(3) -0.007(2) 0.000(3) 0.014(3)
C21 0.042(3) 0.041(3) 0.063(3) -0.004(2) 0.006(2) 0.014(3)
C22 0.049(3) 0.036(3) 0.050(3) -0.001(2) 0.002(2) 0.018(3)
C23 0.037(3) 0.036(3) 0.059(3) -0.007(2) -0.001(2) 0.013(2)
O1 0.0364(19) 0.053(2) 0.0646(18) -0.0048(16) 0.0002(16) 0.0219(17)
O3 0.046(2) 0.0319(19) 0.0513(17) -0.0014(14) 0.0036(14) 0.0170(17)
O4 0.042(2) 0.038(2) 0.055(2) 0.0023(16) 0.0028(17) 0.0175(19)
O5 0.0328(18) 0.0375(19) 0.0634(17) 0.0007(15) -0.0017(15) 0.0132(15)
O6 0.0301(19) 0.0403(19) 0.0557(16) 0.0010(14) -0.0005(14) 0.0141(16)
O10 0.069(3) 0.042(2) 0.0580(18) 0.0043(15) 0.0191(18) 0.0223(19)
O11 0.066(3) 0.042(2) 0.071(2) 0.0069(17) 0.0133(19) 0.017(2)
O12 0.085(3) 0.043(2) 0.087(2) 0.0008(19) 0.017(2) 0.037(2)
O17 0.040(2) 0.055(2) 0.0646(18) 0.0092(16) 0.0006(15) 0.0191(18)
O21 0.056(2) 0.067(3) 0.072(2) -0.0089(18) 0.0117(17) 0.035(2)
O22 0.071(3) 0.038(2) 0.065(2) 0.0017(17) 0.0133(17) 0.011(2)
O31 0.051(2) 0.069(3) 0.093(2) -0.006(2) 0.003(2) 0.035(2)
O32 0.058(3) 0.100(3) 0.095(3) 0.017(2) 0.029(2) 0.037(3)
O41 0.064(3) 0.137(4) 0.081(3) 0.050(3) 0.018(2) 0.032(3)
O42 0.079(3) 0.121(4) 0.107(3) 0.051(3) 0.026(2) 0.070(3)
N1 0.050(3) 0.048(3) 0.064(2) 0.003(2) -0.004(2) 0.031(2)
N2 0.044(3) 0.053(3) 0.059(2) -0.008(2) 0.003(2) 0.018(3)
N3 0.045(3) 0.058(3) 0.082(3) -0.007(3) 0.005(3) 0.023(3)
N4 0.059(3) 0.053(3) 0.063(3) 0.005(2) 0.003(3) 0.020(3)

loop_
_atom_type_symbol
_atom_type_description
_atom_type_scat_dispersion_real
_atom_type_scat_dispersion_imag
_atom_type_scat_source
C C 0.0033 0.0016 'International Tables Vol C Tables 4.2.6.8 and 6.1.1.4'
H H 0 0 'International Tables Vol C Tables 4.2.6.8 and 6.1.1.4'
O O 0.0106 0.006 'International Tables Vol C Tables 4.2.6.8 and 6.1.1.4'
N N 0.0061 0.0033 'International Tables Vol C Tables 4.2.6.8 and 6.1.1.4'

loop_
_geom_angle_atom_site_label_1
_geom_angle_atom_site_label_2
_geom_angle_atom_site_label_3
_geom_angle
O1 C1 O5 107.3(3)
O1 C1 C2 109.5(3)
O5 C1 C2 108.9(4)
O1 C1 H1 110.4
O5 C1 H1 110.4
C2 C1 H1 110.4
C1 C2 C3 109.3(3)
C1 C2 H2A 109.8
C3 C2 H2A 109.8
C1 C2 H2B 109.8
C3 C2 H2B 109.8
H2A C2 H2B 108.3
O3 C3 C4 107.2(3)
O3 C3 C2 106.4(3)
C4 C3 C2 112.2(4)
O3 C3 H3 110.3
C4 C3 H3 110.3
C2 C3 H3 110.3
O4 C4 C3 106.6(3)
O4 C4 C5 105.9(4)
C3 C4 C5 111.1(4)
O4 C4 C6 107.5(3)
C3 C4 C6 115.5(4)
C5 C4 C6 109.7(3)
O5 C5 C8 106.2(3)
O5 C5 C4 111.0(3)
C8 C5 C4 114.3(4)
O5 C5 H5 108.4
C8 C5 H5 108.4
C4 C5 H5 108.4
O6 C6 C7 107.9(3)
O6 C6 C4 103.4(3)
C7 C6 C4 119.0(3)
O6 C6 H6 108.7
C7 C6 H6 108.7
C4 C6 H6 108.7
C6 C7 H7A 109.5
C6 C7 H7B 109.5
H7A C7 H7B 109.5
C6 C7 H7C 109.5
H7A C7 H7C 109.5
H7B C7 H7C 109.5
C5 C8 H8A 109.5
C5 C8 H8B 109.5
H8A C8 H8B 109.5
C5 C8 H8C 109.5
H8A C8 H8C 109.5
H8B C8 H8C 109.5
O1 C9 H9A 109.5
O1 C9 H9B 109.5
H9A C9 H9B 109.5
O1 C9 H9C 109.5
H9A C9 H9C 109.5
H9B C9 H9C 109.5
O10 C10 O3 124.6(4)
O10 C10 C11 124.3(4)
O3 C10 C11 111.0(4)
C12 C11 C16 120.4(4)
C12 C11 C10 119.3(4)
C16 C11 C10 120.2(4)
C13 C12 C11 118.3(4)
C13 C12 H12 120.8
C11 C12 H12 120.8
C12 C13 C14 123.4(4)
C12 C13 N1 119.4(4)
C14 C13 N1 117.2(4)
C15 C14 C13 116.3(4)
C15 C14 H14 121.8
C13 C14 H14 121.8
C14 C15 C16 123.2(4)
C14 C15 N2 119.3(4)
C16 C15 N2 117.5(4)
C15 C16 C11 118.2(4)
C15 C16 H16 120.9
C11 C16 H16 120.9
O17 C17 O6 125.2(4)
O17 C17 C18 122.6(4)
O6 C17 C18 112.2(4)
C23 C18 C19 120.8(4)
C23 C18 C17 121.5(4)
C19 C18 C17 117.5(4)
C18 C19 C20 118.5(4)
C18 C19 H19 120.8
C20 C19 H19 120.8
C21 C20 C19 123.3(5)
C21 C20 N3 118.8(4)
C19 C20 N3 117.8(4)
C20 C21 C22 116.0(4)
C20 C21 H21 122
C22 C21 H21 122
C21 C22 C23 123.4(4)
C21 C22 N4 118.2(4)
C23 C22 N4 118.4(4)
C18 C23 C22 118.0(4)
C18 C23 H23 121
C22 C23 H23 121
C1 O1 C9 111.7(3)
C10 O3 C3 116.9(3)
C4 O4 H4 102(3)
C1 O5 C5 110.6(3)
C17 O6 C6 116.6(3)
O12 N1 O11 123.6(4)
O12 N1 C13 118.5(4)
O11 N1 C13 118.0(4)
O22 N2 O21 124.0(4)
O22 N2 C15 119.0(4)
O21 N2 C15 117.0(4)
O32 N3 O31 125.1(5)
O32 N3 C20 116.8(5)
O31 N3 C20 118.1(4)
O42 N4 O41 123.8(5)
O42 N4 C22 118.5(4)
O41 N4 C22 117.6(5)

loop_
_geom_bond_atom_site_label_1
_geom_bond_atom_site_label_2
_geom_bond_distance
C1 O1 1.402(5)
C1 O5 1.436(5)
C1 C2 1.502(5)
C1 H1 1
C2 C3 1.528(6)
C2 H2A 0.99
C2 H2B 0.99
C3 O3 1.460(4)
C3 C4 1.520(5)
C3 H3 1
C4 O4 1.435(5)
C4 C5 1.537(6)
C4 C6 1.538(6)
C5 O5 1.447(4)
C5 C8 1.527(6)
C5 H5 1
C6 O6 1.479(4)
C6 C7 1.536(5)
C6 H6 1
C7 H7A 0.98
C7 H7B 0.98
C7 H7C 0.98
C8 H8A 0.98
C8 H8B 0.98
C8 H8C 0.98
C9 O1 1.462(5)
C9 H9A 0.98
C9 H9B 0.98
C9 H9C 0.98
C10 O10 1.211(4)
C10 O3 1.342(5)
C10 C11 1.490(6)
C11 C12 1.385(5)
C11 C16 1.403(5)
C12 C13 1.370(5)
C12 H12 0.95
C13 C14 1.399(5)
C13 N1 1.469(5)
C14 C15 1.366(6)
C14 H14 0.95
C15 C16 1.385(5)
C15 N2 1.473(5)
C16 H16 0.95
C17 O17 1.212(5)
C17 O6 1.343(5)
C17 C18 1.490(6)
C18 C23 1.384(6)
C18 C19 1.386(6)
C19 C20 1.390(6)
C19 H19 0.95
C20 C21 1.378(6)
C20 N3 1.480(6)
C21 C22 1.384(6)
C21 H21 0.95
C22 C23 1.397(6)
C22 N4 1.489(6)
C23 H23 0.95
O4 H4 0.77(3)
O11 N1 1.224(4)
O12 N1 1.224(4)
O21 N2 1.234(5)
O22 N2 1.225(5)
O31 N3 1.230(5)
O32 N3 1.229(4)
O41 N4 1.204(5)
O42 N4 1.195(5)

loop_
_geom_hbond_atom_site_label_D
_geom_hbond_atom_site_label_H
_geom_hbond_atom_site_label_A
_geom_hbond_distance_DH
_geom_hbond_distance_HA
_geom_hbond_distance_DA
_geom_hbond_angle_DHA
_geom_hbond_site_symmetry_A
O4 H4 O1 0.77(3) 2.32(3) 3.061(4) 162(4) 4_665
O4 H4 O6 0.77(3) 2.49(4) 2.879(4) 113(3) .

loop_
_geom_torsion_atom_site_label_1
_geom_torsion_atom_site_label_2
_geom_torsion_atom_site_label_3
_geom_torsion_atom_site_label_4
_geom_torsion
O1 C1 C2 C3 -178.6(3)
O5 C1 C2 C3 -61.5(4)
C1 C2 C3 O3 -64.6(4)
C1 C2 C3 C4 52.2(5)
O3 C3 C4 O4 -175.4(3)
C2 C3 C4 O4 68.2(4)
O3 C3 C4 C5 69.7(4)
C2 C3 C4 C5 -46.7(4)
O3 C3 C4 C6 -56.1(5)
C2 C3 C4 C6 -172.5(3)
O4 C4 C5 O5 -64.8(4)
C3 C4 C5 O5 50.6(5)
C6 C4 C5 O5 179.5(3)
O4 C4 C5 C8 55.2(5)
C3 C4 C5 C8 170.6(3)
C6 C4 C5 C8 -60.5(5)
O4 C4 C6 O6 75.1(4)
C3 C4 C6 O6 -43.7(4)
C5 C4 C6 O6 -170.1(3)
O4 C4 C6 C7 -165.3(4)
C3 C4 C6 C7 75.9(5)
C5 C4 C6 C7 -50.5(5)
O10 C10 C11 C12 -3.6(7)
O3 C10 C11 C12 176.3(4)
O10 C10 C11 C16 174.0(4)
O3 C10 C11 C16 -6.2(6)
C16 C11 C12 C13 0.2(6)
C10 C11 C12 C13 177.7(4)
C11 C12 C13 C14 -1.6(6)
C11 C12 C13 N1 179.0(4)
C12 C13 C14 C15 2.3(6)
N1 C13 C14 C15 -178.4(3)
C13 C14 C15 C16 -1.6(6)
C13 C14 C15 N2 179.2(4)
C14 C15 C16 C11 0.3(6)
N2 C15 C16 C11 179.5(4)
C12 C11 C16 C15 0.5(6)
C10 C11 C16 C15 -177.0(4)
O17 C17 C18 C23 -174.6(4)
O6 C17 C18 C23 6.6(6)
O17 C17 C18 C19 9.2(7)
O6 C17 C18 C19 -169.6(4)
C23 C18 C19 C20 0.8(7)
C17 C18 C19 C20 177.0(4)
C18 C19 C20 C21 -0.7(7)
C18 C19 C20 N3 -179.8(4)
C19 C20 C21 C22 0.3(7)
N3 C20 C21 C22 179.5(4)
C20 C21 C22 C23 -0.1(7)
C20 C21 C22 N4 -179.1(4)
C19 C18 C23 C22 -0.5(7)
C17 C18 C23 C22 -176.6(4)
C21 C22 C23 C18 0.2(7)
N4 C22 C23 C18 179.2(4)
O5 C1 O1 C9 73.9(4)
C2 C1 O1 C9 -168.1(4)
O10 C10 O3 C3 -8.3(6)
C11 C10 O3 C3 171.9(3)
C4 C3 O3 C10 139.6(4)
C2 C3 O3 C10 -100.2(4)
O1 C1 O5 C5 -174.1(3)
C2 C1 O5 C5 67.5(4)
C8 C5 O5 C1 173.7(3)
C4 C5 O5 C1 -61.6(4)
O17 C17 O6 C6 -5.2(6)
C18 C17 O6 C6 173.5(3)
C7 C6 O6 C17 81.7(4)
C4 C6 O6 C17 -151.4(3)
C12 C13 N1 O12 -178.2(4)
C14 C13 N1 O12 2.4(6)
C12 C13 N1 O11 1.0(6)
C14 C13 N1 O11 -178.4(4)
C14 C15 N2 O22 -163.1(4)
C16 C15 N2 O22 17.6(6)
C14 C15 N2 O21 15.9(6)
C16 C15 N2 O21 -163.4(4)
C21 C20 N3 O32 -1.4(7)
C19 C20 N3 O32 177.8(4)
C21 C20 N3 O31 177.5(4)
C19 C20 N3 O31 -3.3(7)
C21 C22 N4 O42 178.5(5)
C23 C22 N4 O42 -0.6(7)
C21 C22 N4 O41 -1.1(7)
C23 C22 N4 O41 179.8(5)

loop_
_cod_related_entry_id
_cod_related_entry_database
_cod_related_entry_code
1 ChemSpider 21197195
